data_4349804
loop_
_publ_author_name
'Zeb, Aurang'
'Sun, Zhihua'
'Khan, Asma'
'Zhang, Shuquan'
'Khan, Tariq'
'Asghar, Muhammad Adnan'
'Luo, Junhua'

_publ_section_title
;
 [C6H14N]PbI3: a one-dimensional perovskite-like order--disorder phase
 transition material with semiconducting and switchable dielectric
 attributes
;
_journal_issue 4
_journal_name_full 'Inorganic Chemistry Frontiers'
_journal_page_first 897
_journal_paper_doi 10.1039/C7QI00722A
_journal_volume 5
_journal_year 2018
_chemical_formula_moiety 'C6 H14 N, Pb I3'
_chemical_formula_sum 'C12 H27.98 I6 N1.98 Pb2'
_chemical_formula_weight 1375.84
_chemical_name_common '1-Methylpiperidinium triiodoplumbate(II)'
_chemical_name_systematic '1-Methylpiperidinium triiodoplumbate(II)'
_space_group_IT_number 62
_space_group_name_Hall '-P 2ac 2n'
_space_group_name_H-M_alt 'P n m a'
_symmetry_cell_setting orthorhombic
_symmetry_space_group_name_H-M 'P n m a'
_atom_sites_solution_hydrogens geom
_atom_sites_solution_primary direct
_atom_sites_solution_secondary difmap
_audit_creation_method SHELXL-97
_audit_update_record
;
2017-09-29 deposited with the CCDC.
2018-01-26 downloaded from the CCDC.
;
_cell_angle_alpha 90.00
_cell_angle_beta 90.00
_cell_angle_gamma 90.00
_cell_formula_units_Z 2
_cell_length_a 16.1575(11)
_cell_length_b 8.0428(5)
_cell_length_c 11.0622(9)
_cell_measurement_reflns_used 2310
_cell_measurement_temperature 280(2)
_cell_measurement_theta_max 28.9920
_cell_measurement_theta_min 3.8910
_cell_volume 1437.55(18)
_computing_structure_refinement 'SHELXL-97 (Sheldrick, 1997)'
_computing_structure_solution 'SHELXS-97 (Sheldrick, 1990)'
_diffrn_ambient_temperature 280(2)
_diffrn_measured_fraction_theta_full 0.996
_diffrn_measured_fraction_theta_max 0.996
_diffrn_measurement_device_type 'SuperNova, Dual, Cu at zero, Atlas'
_diffrn_measurement_method '\w scans'
_diffrn_radiation_monochromator graphite
_diffrn_radiation_source 'fine-focus sealed tube'
_diffrn_radiation_type MoK\a
_diffrn_radiation_wavelength 0.71073
_diffrn_reflns_av_R_equivalents 0.0777
_diffrn_reflns_av_sigmaI/netI 0.0593
_diffrn_reflns_limit_h_max 16
_diffrn_reflns_limit_h_min -19
_diffrn_reflns_limit_k_max 9
_diffrn_reflns_limit_k_min -9
_diffrn_reflns_limit_l_max 13
_diffrn_reflns_limit_l_min -8
_diffrn_reflns_number 4217
_diffrn_reflns_theta_full 25.02
_diffrn_reflns_theta_max 25.02
_diffrn_reflns_theta_min 3.38
_exptl_absorpt_coefficient_mu 18.138
_exptl_absorpt_correction_T_max 1.00000
_exptl_absorpt_correction_T_min 0.14511
_exptl_absorpt_correction_type multi-scan
_exptl_absorpt_process_details
;
CrysAlisPro, Agilent Technologies,
Version 1.171.37.35 (release 13-08-2014 CrysAlis171 .NET)
(compiled Aug 13 2014,18:06:01)
Empirical absorption correction using spherical harmonics,
 implemented in SCALE3 ABSPACK scaling algorithm.
;
_exptl_crystal_colour Orange
_exptl_crystal_density_diffrn 3.179
_exptl_crystal_density_method 'not measured'
_exptl_crystal_description block
_exptl_crystal_F_000 1192
_exptl_crystal_preparation 'Semiconducting and switchable dielectric properties'
_exptl_crystal_size_max 0.35
_exptl_crystal_size_mid 0.24
_exptl_crystal_size_min 0.20
_refine_diff_density_max 2.163
_refine_diff_density_min -1.904
_refine_diff_density_rms 0.309
_refine_ls_extinction_method none
_refine_ls_goodness_of_fit_ref 1.069
_refine_ls_hydrogen_treatment mixed
_refine_ls_matrix_type full
_refine_ls_number_parameters 57
_refine_ls_number_reflns 1363
_refine_ls_number_restraints 12
_refine_ls_restrained_S_all 1.065
_refine_ls_R_factor_all 0.0607
_refine_ls_R_factor_gt 0.0496
_refine_ls_shift/su_max 0.000
_refine_ls_shift/su_mean 0.000
_refine_ls_structure_factor_coef Fsqd
_refine_ls_weighting_details 'calc w=1/[\s^2^(Fo^2^)+(0.0605P)^2^+0.0000P] where P=(Fo^2^+2Fc^2^)/3'
_refine_ls_weighting_scheme calc
_refine_ls_wR_factor_gt 0.1181
_refine_ls_wR_factor_ref 0.1285
_reflns_number_gt 1065
_reflns_number_total 1363
_reflns_threshold_expression >2sigma(I)
_cod_data_source_file c7qi00722a2.cif
_cod_data_source_block 280K
_cod_depositor_comments
;
The following automatic conversions were performed:

data item '_symmetry_cell_setting' value 'Orthorhombic' was changed
to 'orthorhombic' in accordance with the
/home/saulius/struct/COD-crude-data/automatic-downloads/DataCite-retrospective/RSC/depositions/lib/dictionaries/cif_core.dic
dictionary named 'cif_core.dic' version 2.4.2 last updated on
2011-04-26.

Automatic conversion script
Id: cif_fix_values 6909 2019-04-08 15:41:33Z antanas 
;
_cod_original_sg_symbol_H-M Pnma
_cod_database_code 4349804

loop_
_symmetry_equiv_pos_as_xyz
'x, y, z'
'-x+1/2, -y, z+1/2'
'x+1/2, -y+1/2, -z+1/2'
'-x, y+1/2, -z'
'-x, -y, -z'
'x-1/2, y, -z-1/2'
'-x-1/2, y-1/2, z-1/2'
'x, -y-1/2, z'

loop_
_atom_site_label
_atom_site_type_symbol
_atom_site_fract_x
_atom_site_fract_y
_atom_site_fract_z
_atom_site_U_iso_or_equiv
_atom_site_adp_type
_atom_site_occupancy
_atom_site_symmetry_multiplicity
_atom_site_calc_flag
_atom_site_refinement_flags
_atom_site_disorder_group
Pb1 Pb 0.5000 0.5000 1.0000 0.0527(3) Uani 1 2 d S .
I1 I 0.38679(8) 0.7500 0.84163(12) 0.0728(4) Uani 1 2 d S .
I2 I 0.65149(7) 0.7500 0.94436(13) 0.0683(4) Uani 1 2 d S .
I3 I 0.53760(7) 0.2500 0.77793(11) 0.0657(4) Uani 1 2 d S .
N1 N 0.208(4) 0.7500 1.088(5) 0.123(14) Uiso 0.56(7) 2 d SPU 2
H1A H 0.2559 0.7500 1.0462 0.148 Uiso 0.56(7) 2 d SPR 2
C4 C 0.083(2) 0.681(4) 0.933(3) 0.090(9) Uiso 0.50 1 d PU .
H4A H 0.0353 0.6969 0.9842 0.108 Uiso 0.50 1 d PR .
H4B H 0.0634 0.6339 0.8586 0.108 Uiso 0.50 1 d PR .
C6 C 0.187(3) 0.618(5) 1.100(4) 0.107(10) Uiso 0.50 1 d PU .
H6A H 0.1304 0.5944 1.1277 0.128 Uiso 0.50 1 d PR .
H6B H 0.2347 0.5475 1.1065 0.128 Uiso 0.50 1 d PR .
C5 C 0.136(3) 0.567(8) 0.990(4) 0.127(14) Uiso 0.50 1 d PU .
H5A H 0.1735 0.5260 0.9294 0.153 Uiso 0.50 1 d PR .
H5B H 0.1031 0.4739 1.0156 0.153 Uiso 0.50 1 d PR .
N1A N 0.167(5) 0.7500 1.136(6) 0.104(15) Uiso 0.43(7) 2 d SPU 1
H1AA H 0.1190 0.7500 1.1765 0.125 Uiso 0.43(7) 2 d SPR 1
C1 C 0.227(3) 0.847(6) 1.217(4) 0.138(13) Uiso 0.50 1 d PU .
H1D H 0.2434 0.7806 1.2848 0.207 Uiso 0.50 1 d PR .
H1E H 0.2742 0.8751 1.1693 0.207 Uiso 0.50 1 d PR .
H1F H 0.2004 0.9467 1.2452 0.207 Uiso 0.50 1 d PR .
C3 C 0.119(3) 0.849(5) 0.905(4) 0.107(11) Uiso 0.50 1 d PU .
H3A H 0.0774 0.9265 0.8791 0.128 Uiso 0.50 1 d PR .
H3B H 0.1616 0.8424 0.8442 0.128 Uiso 0.50 1 d PR .
C2 C 0.156(3) 0.897(6) 1.036(4) 0.103(11) Uiso 0.50 1 d PU .
H2A H 0.2089 0.9463 1.0234 0.124 Uiso 0.50 1 d PR .
H2B H 0.1204 0.9799 1.0709 0.124 Uiso 0.50 1 d PR .

loop_
_atom_site_aniso_label
_atom_site_aniso_U_11
_atom_site_aniso_U_22
_atom_site_aniso_U_33
_atom_site_aniso_U_23
_atom_site_aniso_U_13
_atom_site_aniso_U_12
Pb1 0.0539(5) 0.0310(5) 0.0733(6) -0.0013(2) -0.0049(3) 0.0002(2)
I1 0.0762(8) 0.0514(7) 0.0907(9) 0.000 -0.0312(6) 0.000
I2 0.0533(6) 0.0509(8) 0.1008(10) 0.000 0.0073(6) 0.000
I3 0.0730(8) 0.0551(8) 0.0689(7) 0.000 0.0053(6) 0.000

loop_
_atom_type_symbol
_atom_type_description
_atom_type_scat_dispersion_real
_atom_type_scat_dispersion_imag
_atom_type_scat_source
C C 0.0033 0.0016 'International Tables Vol C Tables 4.2.6.8 and 6.1.1.4'
H H 0.0000 0.0000 'International Tables Vol C Tables 4.2.6.8 and 6.1.1.4'
N N 0.0061 0.0033 'International Tables Vol C Tables 4.2.6.8 and 6.1.1.4'
I I -0.4742 1.8119 'International Tables Vol C Tables 4.2.6.8 and 6.1.1.4'
Pb Pb -3.3944 10.1111 'International Tables Vol C Tables 4.2.6.8 and 6.1.1.4'

loop_
_geom_angle_atom_site_label_1
_geom_angle_atom_site_label_2
_geom_angle_atom_site_label_3
_geom_angle
_geom_angle_site_symmetry_1
_geom_angle_site_symmetry_3
I2 Pb1 I2 180.0 . 5_667
I2 Pb1 I3 84.26(3) . 5_667
I2 Pb1 I3 95.74(3) 5_667 5_667
I2 Pb1 I3 95.74(3) . .
I2 Pb1 I3 84.26(3) 5_667 .
I3 Pb1 I3 180.0 5_667 .
I2 Pb1 I1 93.54(3) . 5_667
I2 Pb1 I1 86.46(3) 5_667 5_667
I3 Pb1 I1 94.67(3) 5_667 5_667
I3 Pb1 I1 85.33(3) . 5_667
I2 Pb1 I1 86.46(3) . .
I2 Pb1 I1 93.54(3) 5_667 .
I3 Pb1 I1 85.33(3) 5_667 .
I3 Pb1 I1 94.67(3) . .
I1 Pb1 I1 180.0 5_667 .
Pb1 I1 Pb1 76.89(2) 4_657 .
Pb1 I2 Pb1 77.08(2) . 4_657
Pb1 I3 Pb1 76.94(3) 4_647 .
C6 N1 C6 142(9) 8_575 .
C6 N1 C2 126(5) 8_575 8_575
C6 N1 C2 33(3) . 8_575
C6 N1 C2 33(3) 8_575 .
C6 N1 C2 126(5) . .
C2 N1 C2 97(4) 8_575 .
C6 N1 C1 114(5) 8_575 8_575
C6 N1 C1 61(3) . 8_575
C2 N1 C1 94(3) 8_575 8_575
C2 N1 C1 141(5) . 8_575
C6 N1 C1 61(3) 8_575 .
C6 N1 C1 114(5) . .
C2 N1 C1 141(5) 8_575 .
C2 N1 C1 94(3) . .
C1 N1 C1 56(4) 8_575 .
C3 C4 C4 110(5) 8_575 8_575
C3 C4 C5 58(5) 8_575 .
C4 C4 C5 131(3) 8_575 .
C3 C4 C3 84(6) 8_575 .
C4 C4 C3 26.3(19) 8_575 .
C5 C4 C3 116(4) . .
C3 C4 C2 67(5) 8_575 8_575
C4 C4 C2 111.0(19) 8_575 8_575
C5 C4 C2 21(3) . 8_575
C3 C4 C2 101(3) . 8_575
C2 C6 N1 102(6) 8_575 .
C2 C6 N1A 103(6) 8_575 .
N1 C6 N1A 43(3) . .
C2 C6 C1 170(6) 8_575 8_575
N1 C6 C1 77(4) . 8_575
N1A C6 C1 70(4) . 8_575
C2 C6 C5 8(5) 8_575 .
N1 C6 C5 109(5) . .
N1A C6 C5 111(5) . .
C1 C6 C5 171(4) 8_575 .
C2 C5 C3 117(10) 8_575 8_575
C2 C5 C4 110(9) 8_575 .
C3 C5 C4 30(3) 8_575 .
C2 C5 C6 11(6) 8_575 .
C3 C5 C6 127(6) 8_575 .
C4 C5 C6 121(4) . .
C6 N1A C6 129(8) 8_575 .
C6 N1A C1 119(5) 8_575 8_575
C6 N1A C1 64(3) . 8_575
C6 N1A C1 64(3) 8_575 .
C6 N1A C1 119(5) . .
C1 N1A C1 61(4) 8_575 .
C6 N1A C2 32(3) 8_575 .
C6 N1A C2 117(5) . .
C1 N1A C2 147(5) 8_575 .
C1 N1A C2 96(3) . .
C6 N1A C2 117(5) 8_575 8_575
C6 N1A C2 32(3) . 8_575
C1 N1A C2 96(3) 8_575 8_575
C1 N1A C2 147(5) . 8_575
C2 N1A C2 93(4) . 8_575
C6 C1 N1A 46(2) 8_575 .
C6 C1 C1 101(2) 8_575 8_575
N1A C1 C1 59(2) . 8_575
C6 C1 N1 42(2) 8_575 .
N1A C1 N1 31(2) . .
C1 C1 N1 61.8(18) 8_575 .
C4 C3 C5 92(6) 8_575 8_575
C4 C3 C4 44(4) 8_575 .
C5 C3 C4 116(4) 8_575 .
C4 C3 C3 70(5) 8_575 8_575
C5 C3 C3 125(4) 8_575 8_575
C4 C3 C3 26.3(19) . 8_575
C4 C3 C2 89(5) 8_575 .
C5 C3 C2 21(3) 8_575 .
C4 C3 C2 100(3) . .
C3 C3 C2 104(2) 8_575 .
C5 C2 C6 161(10) 8_575 8_575
C5 C2 N1 151(10) 8_575 .
C6 C2 N1 45(4) 8_575 .
C5 C2 C3 41(7) 8_575 .
C6 C2 C3 155(6) 8_575 .
N1 C2 C3 111(3) . .
C5 C2 N1A 153(9) 8_575 .
C6 C2 N1A 45(4) 8_575 .
N1 C2 N1A 31(2) . .
C3 C2 N1A 119(3) . .
C5 C2 C4 50(7) 8_575 8_575
C6 C2 C4 149(6) 8_575 8_575
N1 C2 C4 110(3) . 8_575
C3 C2 C4 23.9(17) . 8_575
N1A C2 C4 105(3) . 8_575

loop_
_geom_bond_atom_site_label_1
_geom_bond_atom_site_label_2
_geom_bond_distance
_geom_bond_site_symmetry_2
Pb1 I2 3.2269(9) .
Pb1 I2 3.2270(8) 5_667
Pb1 I3 3.2321(9) 5_667
Pb1 I3 3.2322(9) .
Pb1 I1 3.2339(9) 5_667
Pb1 I1 3.2339(9) .
I1 Pb1 3.2338(9) 4_657
I2 Pb1 3.2270(8) 4_657
I3 Pb1 3.2321(9) 4_647
N1 C6 1.13(4) 8_575
N1 C6 1.13(4) .
N1 C2 1.57(6) 8_575
N1 C2 1.57(6) .
N1 C1 1.65(6) 8_575
N1 C1 1.65(6) .
C4 C3 0.71(5) 8_575
C4 C4 1.10(6) 8_575
C4 C5 1.42(6) .
C4 C3 1.50(4) .
C4 C2 1.75(5) 8_575
C6 C2 0.88(5) 8_575
C6 N1A 1.18(5) .
C6 C1 1.47(5) 8_575
C6 C5 1.52(6) .
C5 C2 0.66(6) 8_575
C5 C3 1.20(5) 8_575
N1A C6 1.18(5) 8_575
N1A C1 1.53(6) 8_575
N1A C1 1.53(6) .
N1A C2 1.63(6) .
N1A C2 1.63(6) 8_575
C1 C6 1.47(5) 8_575
C1 C1 1.56(9) 8_575
C3 C4 0.71(5) 8_575
C3 C5 1.20(5) 8_575
C3 C3 1.59(8) 8_575
C3 C2 1.61(6) .
C2 C5 0.66(6) 8_575
C2 C6 0.88(5) 8_575
C2 C4 1.75(5) 8_575
